data_2242131
loop_
_publ_author_name
'Oishi, Takeshi'
'Kidena, Mayu'
'Sugai, Tomoya'
'Sato, Takaaki'
'Chida, Noritaka'

_publ_section_title
;
 Crystal structure of (--)-methyl
 (<i>R</i>,<i>E</i>)-4-[(2<i>R</i>,4<i>R</i>)-2-amino-2-trichloromethyl-1,3-dioxolan-4-yl]-4-hydroxy-2-methylbut-2-enoate
;
_journal_coeditor_code SU5377
_journal_issue 7
_journal_name_full 'Acta Crystallographica Section E'
_journal_page_first 983
_journal_page_last 986
_journal_paper_doi 10.1107/S2056989017008283
_journal_volume 73
_journal_year 2017
_chemical_formula_iupac 'C10 H14 Cl3 N O5'
_chemical_formula_moiety 'C10 H14 Cl3 N O5'
_chemical_formula_sum 'C10 H14 Cl3 N O5'
_chemical_formula_weight 334.57
_chemical_melting_point_gt 358
_chemical_melting_point_lt 359
_chemical_name_systematic
'(-)-Methyl (<i>R</i>,<i>E</i>)-4-[(2<i>R</i>,4<i>R</i>)-2-amino-2-trichloromethyl-1,3-dioxolan-4-yl]-4-hydroxy-2-methylbut-2-enoate'
_space_group_crystal_system monoclinic
_space_group_IT_number 4
_space_group_name_Hall 'P 2yb'
_space_group_name_H-M_alt 'P 1 21 1'
_symmetry_space_group_name_Hall 'P 2yb'
_symmetry_space_group_name_H-M 'P 1 21 1'
_atom_sites_solution_hydrogens mixed
_atom_sites_solution_primary direct
_atom_sites_solution_secondary difmap
_cell_angle_alpha 90
_cell_angle_beta 104.763(2)
_cell_angle_gamma 90
_cell_formula_units_Z 2
_cell_length_a 5.8494(4)
_cell_length_b 12.6458(8)
_cell_length_c 9.5658(6)
_cell_measurement_reflns_used 8568
_cell_measurement_temperature 90
_cell_measurement_theta_max 25.40
_cell_measurement_theta_min 2.73
_cell_volume 684.23(8)
_computing_cell_refinement
;
<i>SAINT</i> (Bruker, 2016)
;
_computing_data_collection
;
<i>APEX3</i> (Bruker, 2016)
;
_computing_data_reduction
;
<i>SAINT</i> (Bruker, 2016)
;
_computing_molecular_graphics
;
<i>Mercury</i> (Macrae <i>et al.</i>, 2008)
;
_computing_publication_material
;
<i>publCif</i> (Westrip, 2010) and <i>PLATON</i> (Spek, 2009)
;
_computing_structure_refinement
;
<i>SHELXL2014/7</i> (Sheldrick, 2015<i>b</i>)
;
_computing_structure_solution
;
<i>SHELXT2014/5</i> (Sheldrick, 2015<i>a</i>)
;
_diffrn_ambient_temperature 90
_diffrn_detector_area_resol_mean 7.4074
_diffrn_measured_fraction_theta_full 0.997
_diffrn_measured_fraction_theta_max 0.997
_diffrn_measurement_device_type 'Bruker D8 Venture'
_diffrn_measurement_method '\f and \w scans'
_diffrn_radiation_monochromator 'multilayered confocal mirror'
_diffrn_radiation_type MoK\a
_diffrn_radiation_wavelength 0.71073
_diffrn_reflns_av_R_equivalents 0.0416
_diffrn_reflns_limit_h_max 6
_diffrn_reflns_limit_h_min -6
_diffrn_reflns_limit_k_max 15
_diffrn_reflns_limit_k_min -15
_diffrn_reflns_limit_l_max 11
_diffrn_reflns_limit_l_min -11
_diffrn_reflns_number 10686
_diffrn_reflns_theta_full 25.03
_diffrn_reflns_theta_max 25.03
_diffrn_reflns_theta_min 2.20
_diffrn_standards_number 0
_exptl_absorpt_coefficient_mu 0.684
_exptl_absorpt_correction_T_max 0.95
_exptl_absorpt_correction_T_min 0.83
_exptl_absorpt_correction_type multi-scan
_exptl_absorpt_process_details
;
(<i>SADABS</i>; Bruker, 2016)
;
_exptl_crystal_colour colorless
_exptl_crystal_density_diffrn 1.624
_exptl_crystal_density_method 'not measured'
_exptl_crystal_description plate
_exptl_crystal_F_000 344
_exptl_crystal_size_max 0.280
_exptl_crystal_size_mid 0.220
_exptl_crystal_size_min 0.080
_refine_diff_density_max 0.281
_refine_diff_density_min -0.293
_refine_ls_abs_structure_details
;
Flack <i>x</i> determined using 993 quotients
[(<i>I</i>^+^)-(<i>I</i>^-^)]/[(<i>I</i>^+^)+(<i>I</i>^-^)]
(Parsons <i>et al.</i>, 2013).
;
_refine_ls_abs_structure_Flack 0.04(3)
_refine_ls_extinction_method none
_refine_ls_goodness_of_fit_ref 1.063
_refine_ls_hydrogen_treatment mixed
_refine_ls_matrix_type full
_refine_ls_number_parameters 181
_refine_ls_number_reflns 2376
_refine_ls_number_restraints 4
_refine_ls_restrained_S_all 1.062
_refine_ls_R_factor_all 0.0332
_refine_ls_R_factor_gt 0.0300
_refine_ls_shift/su_max 0.000
_refine_ls_shift/su_mean 0.000
_refine_ls_structure_factor_coef Fsqd
_refine_ls_weighting_details 'w=1/[\s^2^(Fo^2^)+0.7994P] where P=(Fo^2^+2Fc^2^)/3'
_refine_ls_weighting_scheme calc
_refine_ls_wR_factor_gt 0.0573
_refine_ls_wR_factor_ref 0.0598
_reflns_number_gt 2268
_reflns_number_total 2376
_reflns_threshold_expression 'I > 2\s(I)'
_cod_data_source_file su5377sup1.cif
_cod_data_source_block I
_cod_database_code 2242131

loop_
_space_group_symop_operation_xyz
'x, y, z'
'-x, y+1/2, -z'

loop_
_atom_site_type_symbol
_atom_site_label
_atom_site_fract_x
_atom_site_fract_y
_atom_site_fract_z
_atom_site_U_iso_or_equiv
_atom_site_adp_type
_atom_site_calc_flag
_atom_site_occupancy
Cl Cl1 0.49362(19) 0.09132(8) 0.28126(12) 0.0182(2) Uani d 1
Cl Cl2 0.63815(19) 0.22438(8) 0.53302(11) 0.0188(3) Uani d 1
Cl Cl3 0.14274(19) 0.19083(8) 0.40183(12) 0.0218(3) Uani d 1
C C4 0.4229(7) 0.2071(3) 0.3659(4) 0.0158(9) Uani d 1
C C5 0.4173(7) 0.3050(3) 0.2656(5) 0.0136(9) Uani d 1
N N6 0.2535(7) 0.2954(3) 0.1287(4) 0.0173(8) Uani d 1
H H6A 0.236(7) 0.230(2) 0.099(5) 0.021 Uiso d 1
H H6B 0.121(6) 0.321(3) 0.128(5) 0.021 Uiso d 1
O O7 0.3602(5) 0.3953(2) 0.3345(3) 0.0151(7) Uani d 1
C C8 0.5670(8) 0.4608(3) 0.3782(5) 0.0163(10) Uani d 1
H H8A 0.6482 0.4492 0.4812 0.02 Uiso calc 1
H H8B 0.5255 0.5366 0.3633 0.02 Uiso calc 1
C C9 0.7202(8) 0.4255(3) 0.2809(4) 0.0149(9) Uani d 1
H H9 0.8909 0.4302 0.334 0.018 Uiso calc 1
O O10 0.6524(5) 0.3163(2) 0.2537(3) 0.0136(6) Uani d 1
C C11 0.6763(8) 0.4863(3) 0.1386(5) 0.0146(10) Uani d 1
H H11 0.508 0.4774 0.0826 0.018 Uiso calc 1
O O12 0.8311(5) 0.4449(2) 0.0574(3) 0.0162(7) Uani d 1
H H12 0.7506 0.417 -0.019 0.024 Uiso calc 1
C C13 0.7305(7) 0.6008(3) 0.1666(4) 0.0142(9) Uani d 1
H H13 0.8909 0.6187 0.2091 0.017 Uiso calc 1
C C14 0.5772(7) 0.6801(4) 0.1381(4) 0.0137(9) Uani d 1
C C15 0.3168(7) 0.6713(4) 0.0683(5) 0.0198(10) Uani d 1
H H15A 0.282 0.7022 -0.0288 0.03 Uiso calc 1
H H15B 0.2282 0.7093 0.1268 0.03 Uiso calc 1
H H15C 0.2704 0.5966 0.0615 0.03 Uiso calc 1
C C16 0.6582(8) 0.7912(3) 0.1764(5) 0.0146(10) Uani d 1
O O17 0.5238(5) 0.8654(2) 0.1682(3) 0.0165(7) Uani d 1
O O18 0.8922(5) 0.8021(2) 0.2209(3) 0.0151(7) Uani d 1
C C19 0.9749(8) 0.9094(3) 0.2504(5) 0.0209(11) Uani d 1
H H19A 1.1481 0.9103 0.2763 0.031 Uiso calc 1
H H19B 0.918 0.9378 0.3307 0.031 Uiso calc 1
H H19C 0.9147 0.953 0.1641 0.031 Uiso calc 1

loop_
_atom_site_aniso_label
_atom_site_aniso_U_11
_atom_site_aniso_U_22
_atom_site_aniso_U_33
_atom_site_aniso_U_12
_atom_site_aniso_U_13
_atom_site_aniso_U_23
Cl1 0.0221(6) 0.0107(5) 0.0232(6) 0.0009(5) 0.0080(5) -0.0014(5)
Cl2 0.0220(6) 0.0165(6) 0.0159(5) -0.0020(5) 0.0014(4) 0.0028(5)
Cl3 0.0160(6) 0.0218(6) 0.0312(6) -0.0003(5) 0.0124(5) 0.0039(5)
C4 0.015(2) 0.017(3) 0.017(2) -0.0005(19) 0.0063(18) -0.001(2)
C5 0.012(2) 0.012(2) 0.016(2) -0.0005(19) 0.0046(19) -0.0001(19)
N6 0.0160(19) 0.017(2) 0.018(2) 0.0019(17) 0.0027(17) -0.0012(17)
O7 0.0155(16) 0.0100(16) 0.0208(16) 0.0031(13) 0.0068(13) -0.0037(13)
C8 0.022(2) 0.011(2) 0.016(2) -0.002(2) 0.0044(19) -0.0007(19)
C9 0.016(2) 0.012(2) 0.016(2) -0.0047(18) 0.0028(18) -0.0050(19)
O10 0.0141(15) 0.0077(15) 0.0204(16) 0.0000(12) 0.0068(13) 0.0006(12)
C11 0.014(2) 0.013(2) 0.016(2) 0.0026(18) 0.0025(19) 0.0009(19)
O12 0.0160(16) 0.0174(17) 0.0154(16) -0.0006(13) 0.0042(13) -0.0033(14)
C13 0.014(2) 0.014(2) 0.015(2) -0.0002(19) 0.0040(18) -0.002(2)
C14 0.018(2) 0.011(2) 0.013(2) -0.003(2) 0.0053(18) 0.0030(19)
C15 0.014(2) 0.016(2) 0.030(3) 0.0027(19) 0.006(2) 0.000(2)
C16 0.018(2) 0.017(2) 0.010(2) 0.001(2) 0.0072(18) 0.002(2)
O17 0.0167(16) 0.0138(16) 0.0186(16) 0.0034(14) 0.0034(13) 0.0005(14)
O18 0.0124(16) 0.0105(15) 0.0208(16) -0.0026(13) 0.0016(13) -0.0004(13)
C19 0.020(3) 0.009(2) 0.030(3) -0.0012(19) 0.000(2) -0.003(2)

loop_
_atom_type_symbol
_atom_type_description
_atom_type_scat_dispersion_real
_atom_type_scat_dispersion_imag
_atom_type_scat_source
C C 0.0033 0.0016 'International Tables Vol C Tables 4.2.6.8 and 6.1.1.4'
H H 0.0000 0.0000 'International Tables Vol C Tables 4.2.6.8 and 6.1.1.4'
N N 0.0061 0.0033 'International Tables Vol C Tables 4.2.6.8 and 6.1.1.4'
O O 0.0106 0.0060 'International Tables Vol C Tables 4.2.6.8 and 6.1.1.4'
Cl Cl 0.1484 0.1585 'International Tables Vol C Tables 4.2.6.8 and 6.1.1.4'

loop_
_geom_angle_atom_site_label_1
_geom_angle_atom_site_label_2
_geom_angle_atom_site_label_3
_geom_angle
C5 C4 Cl3 109.6(3)
C5 C4 Cl1 110.2(3)
Cl3 C4 Cl1 109.1(2)
C5 C4 Cl2 110.8(3)
Cl3 C4 Cl2 108.6(2)
Cl1 C4 Cl2 108.5(2)
O7 C5 O10 108.0(3)
O7 C5 N6 108.5(3)
O10 C5 N6 112.1(3)
O7 C5 C4 109.1(3)
O10 C5 C4 105.1(3)
N6 C5 C4 113.8(4)
C5 N6 H6A 112.(3)
C5 N6 H6B 112.(3)
H6A N6 H6B 109.(4)
C5 O7 C8 108.8(3)
O7 C8 C9 103.7(3)
O7 C8 H8A 111.0
C9 C8 H8A 111.0
O7 C8 H8B 111.0
C9 C8 H8B 111.0
H8A C8 H8B 109.0
O10 C9 C8 102.4(3)
O10 C9 C11 110.2(3)
C8 C9 C11 114.1(4)
O10 C9 H9 110.0
C8 C9 H9 110.0
C11 C9 H9 110.0
C5 O10 C9 108.0(3)
O12 C11 C13 108.4(3)
O12 C11 C9 108.3(3)
C13 C11 C9 110.4(3)
O12 C11 H11 109.9
C13 C11 H11 109.9
C9 C11 H11 109.9
C11 O12 H12 109.5
C14 C13 C11 126.5(4)
C14 C13 H13 116.7
C11 C13 H13 116.7
C13 C14 C16 120.2(4)
C13 C14 C15 126.2(4)
C16 C14 C15 113.6(4)
C14 C15 H15A 109.5
C14 C15 H15B 109.5
H15A C15 H15B 109.5
C14 C15 H15C 109.5
H15A C15 H15C 109.5
H15B C15 H15C 109.5
O17 C16 O18 122.5(4)
O17 C16 C14 123.3(4)
O18 C16 C14 114.2(4)
C16 O18 C19 115.2(3)
O18 C19 H19A 109.5
O18 C19 H19B 109.5
H19A C19 H19B 109.5
O18 C19 H19C 109.5
H19A C19 H19C 109.5
H19B C19 H19C 109.5

loop_
_geom_bond_atom_site_label_1
_geom_bond_atom_site_label_2
_geom_bond_distance
Cl1 C4 1.773(4)
Cl2 C4 1.778(4)
Cl3 C4 1.770(4)
C4 C5 1.561(6)
C5 O7 1.401(5)
C5 O10 1.416(5)
C5 N6 1.417(6)
N6 H6A 0.87(2)
N6 H6B 0.84(2)
O7 C8 1.438(5)
C8 C9 1.514(6)
C8 H8A 0.99
C8 H8B 0.99
C9 O10 1.442(5)
C9 C11 1.527(6)
C9 H9 1.0
C11 O12 1.433(5)
C11 C13 1.492(6)
C11 H11 1.0
O12 H12 0.84
C13 C14 1.327(6)
C13 H13 0.95
C14 C16 1.498(6)
C14 C15 1.503(6)
C15 H15A 0.98
C15 H15B 0.98
C15 H15C 0.98
C16 O17 1.213(5)
C16 O18 1.333(5)
O18 C19 1.444(5)
C19 H19A 0.98
C19 H19B 0.98
C19 H19C 0.98

loop_
_geom_hbond_atom_site_label_D
_geom_hbond_atom_site_label_H
_geom_hbond_atom_site_label_A
_geom_hbond_site_symmetry_A
_geom_hbond_distance_DH
_geom_hbond_distance_HA
_geom_hbond_distance_DA
_geom_hbond_angle_DHA
_geom_hbond_publ_flag
N6 H6A Cl1 . 0.87(2) 2.66(4) 3.118(4) 115(3) y
O12 H12 O17 2_645 0.84 1.97 2.774(4) 161 y
N6 H6B O12 1_455 0.84(2) 2.28(3) 3.047(5) 152(4) y
C8 H8B Cl2 2_656 0.99 2.83 3.713(5) 149 y

loop_
_geom_torsion_atom_site_label_1
_geom_torsion_atom_site_label_2
_geom_torsion_atom_site_label_3
_geom_torsion_atom_site_label_4
_geom_torsion
Cl3 C4 C5 O7 59.6(4)
Cl1 C4 C5 O7 179.7(3)
Cl2 C4 C5 O7 -60.2(4)
Cl3 C4 C5 O10 175.2(3)
Cl1 C4 C5 O10 -64.7(3)
Cl2 C4 C5 O10 55.5(4)
Cl3 C4 C5 N6 -61.8(4)
Cl1 C4 C5 N6 58.4(4)
Cl2 C4 C5 N6 178.5(3)
O10 C5 O7 C8 -4.9(4)
N6 C5 O7 C8 -126.7(4)
C4 C5 O7 C8 108.8(3)
C5 O7 C8 C9 21.5(4)
O7 C8 C9 O10 -29.3(4)
O7 C8 C9 C11 89.7(4)
O7 C5 O10 C9 -14.9(4)
N6 C5 O10 C9 104.6(4)
C4 C5 O10 C9 -131.3(3)
C8 C9 O10 C5 27.3(4)
C11 C9 O10 C5 -94.5(4)
O10 C9 C11 O12 -65.3(4)
C8 C9 C11 O12 -179.8(3)
O10 C9 C11 C13 176.1(3)
C8 C9 C11 C13 61.6(5)
O12 C11 C13 C14 127.4(4)
C9 C11 C13 C14 -114.1(5)
C11 C13 C14 C16 178.3(4)
C11 C13 C14 C15 -1.5(7)
C13 C14 C16 O17 -171.5(4)
C15 C14 C16 O17 8.3(6)
C13 C14 C16 O18 8.4(6)
C15 C14 C16 O18 -171.7(3)
O17 C16 O18 C19 -3.5(6)
C14 C16 O18 C19 176.6(3)

_cod_database_fobs_code 2242131
